data_4022036
loop_
_publ_author_name
'Uttam K. Tambar'
'Taichi Kano'
'John F. Zepernick'
'Brian M. Stoltz'

_publ_section_title
;
 Convergent and Diastereoselective Synthesis of the Polycyclic
 Pyran Core of Saudin
;
_journal_name_full 'Journal of Organic Chemistry'
_journal_page_first 8357
_journal_page_last 8364
_journal_paper_doi 10.1021/jo061236+
_journal_volume 71
_journal_year 2006
_chemical_formula_sum 'C34 H38 O6 Si'
_chemical_formula_weight 570.73
_chemical_name_systematic
; 
 ? 
;
_space_group_IT_number 14
_symmetry_cell_setting monoclinic
_symmetry_space_group_name_Hall '-P 2ybc'
_symmetry_space_group_name_H-M 'P 1 21/c 1'
_atom_sites_solution_hydrogens difmap
_atom_sites_solution_primary direct
_atom_sites_solution_secondary difmap
_audit_creation_method SHELXL-97
_cell_angle_alpha 90.00
_cell_angle_beta 92.9410(10)
_cell_angle_gamma 90.00
_cell_formula_units_Z 4
_cell_length_a 10.3188(7)
_cell_length_b 10.5705(8)
_cell_length_c 27.269(2)
_cell_measurement_reflns_used 12272
_cell_measurement_temperature 98(2)
_cell_measurement_theta_max 27.51
_cell_measurement_theta_min 2.41
_cell_volume 2970.5(4)
_computing_cell_refinement 'Bruker SAINT v6.022'
_computing_data_collection 'Bruker SMART v5.054'
_computing_data_reduction 'Bruker SAINT v6.022'
_computing_molecular_graphics 'Bruker SHELXTL'
_computing_publication_material 'Bruker SHELXTL'
_computing_structure_refinement 'SHELXL-97 (Sheldrick, 1997)'
_computing_structure_solution 'SHELXS-97 (Sheldrick, 1990)'
_diffrn_ambient_temperature 98(2)
_diffrn_measured_fraction_theta_full 0.939
_diffrn_measured_fraction_theta_max 0.939
_diffrn_measurement_device_type 'Bruker SMART 1000'
_diffrn_measurement_method '\w scans at 5 \f settings'
_diffrn_radiation_monochromator graphite
_diffrn_radiation_source 'normal-focus sealed tube'
_diffrn_radiation_type MoK\a
_diffrn_radiation_wavelength 0.71073
_diffrn_reflns_av_R_equivalents 0.0683
_diffrn_reflns_av_sigmaI/netI 0.0580
_diffrn_reflns_limit_h_max 13
_diffrn_reflns_limit_h_min -13
_diffrn_reflns_limit_k_max 13
_diffrn_reflns_limit_k_min -14
_diffrn_reflns_limit_l_max 35
_diffrn_reflns_limit_l_min -35
_diffrn_reflns_number 49441
_diffrn_reflns_theta_full 28.26
_diffrn_reflns_theta_max 28.26
_diffrn_reflns_theta_min 1.50
_exptl_absorpt_coefficient_mu 0.124
_exptl_absorpt_correction_T_max 0.9709
_exptl_absorpt_correction_T_min 0.9638
_exptl_absorpt_correction_type none
_exptl_crystal_colour Colorless
_exptl_crystal_density_diffrn 1.276
_exptl_crystal_density_method 'not measured'
_exptl_crystal_description Fragment
_exptl_crystal_F_000 1216
_exptl_crystal_size_max 0.30
_exptl_crystal_size_mid 0.26
_exptl_crystal_size_min 0.24
_refine_diff_density_max 0.534
_refine_diff_density_min -0.364
_refine_diff_density_rms 0.053
_refine_ls_extinction_method none
_refine_ls_goodness_of_fit_ref 1.686
_refine_ls_hydrogen_treatment Unrestrained
_refine_ls_matrix_type 'Full matrix'
_refine_ls_number_parameters 522
_refine_ls_number_reflns 6912
_refine_ls_number_restraints 0
_refine_ls_restrained_S_all 1.686
_refine_ls_R_factor_all 0.0835
_refine_ls_R_factor_gt 0.0491
_refine_ls_shift/su_max 0.000
_refine_ls_shift/su_mean 0.000
_refine_ls_structure_factor_coef Fsqd
_refine_ls_weighting_details w=1/s^2^(Fo^2^)
_refine_ls_weighting_scheme sigma
_refine_ls_wR_factor_gt 0.0689
_refine_ls_wR_factor_ref 0.0712
_reflns_number_gt 4526
_reflns_number_total 6912
_reflns_threshold_expression >2sigma(I)
_cod_data_source_file jo061236+si20060620_014338.cif
_cod_depositor_comments
;
The following automatic conversions were performed:
'_symmetry_cell_setting' value 'Monoclinic' changed to 'monoclinic'
according to '/home/saulius/struct/CIF-dictionaries/cif_core.dic'
dictionary named 'cif_core.dic' version 2.4.1 from
2010-06-29.

'_refine_ls_weighting_scheme' value 'Sigma' changed to
'sigma' according to '/home/saulius/struct/CIF-dictionaries/cif_core.dic'
dictionary named 'cif_core.dic' version 2.4.1 from 2010-06-29.

Automatic conversion script
Id: cif_fix_enum 1527 2010-12-29 10:47:43Z saulius 

The following automatic conversions were performed:

'_atom_sites_solution_primary' value 'Direct methods' was changed to
'direct'.

'_atom_sites_solution_secondary' value 'Difference Fourier map' was
changed to 'difmap'.

'_atom_sites_solution_hydrogens' value 'Difference Fourier map' was
changed to 'difmap'.

Automatic conversion script
Id: cif_fix_values 6452 2018-10-05 10:23:21Z andrius 
;
_cod_original_sg_symbol_H-M 'P 21/c'
_cod_database_code 4022036

loop_
_symmetry_equiv_pos_as_xyz
'x, y, z'
'-x, y+1/2, -z+1/2'
'-x, -y, -z'
'x, -y-1/2, z-1/2'

loop_
_atom_site_label
_atom_site_type_symbol
_atom_site_fract_x
_atom_site_fract_y
_atom_site_fract_z
_atom_site_U_iso_or_equiv
_atom_site_adp_type
_atom_site_occupancy
_atom_site_symmetry_multiplicity
_atom_site_calc_flag
Si1 Si 0.28278(5) 0.99912(5) 0.205769(17) 0.02362(13) Uani 1 1 d
O1 O 0.41317(12) 0.68662(11) 0.01334(4) 0.0331(3) Uani 1 1 d
O2 O 0.00512(12) 0.42632(13) -0.07994(4) 0.0360(3) Uani 1 1 d
O3 O -0.07627(11) 0.59999(11) -0.04659(4) 0.0302(3) Uani 1 1 d
O4 O 0.14922(11) 0.84947(11) -0.06828(4) 0.0306(3) Uani 1 1 d
O5 O 0.28334(13) 1.17140(12) -0.13234(5) 0.0392(4) Uani 1 1 d
O6 O 0.24834(11) 0.87604(10) 0.17063(4) 0.0260(3) Uani 1 1 d
C1 C 0.10690(16) 0.73297(16) -0.04768(6) 0.0238(4) Uani 1 1 d
C2 C 0.17995(17) 0.70141(17) 0.00166(6) 0.0232(4) Uani 1 1 d
C3 C 0.31274(18) 0.64418(17) -0.00548(6) 0.0264(4) Uani 1 1 d
C4 C 0.3089(2) 0.52941(18) -0.03799(7) 0.0287(5) Uani 1 1 d
C5 C 0.25065(19) 0.5661(2) -0.08857(7) 0.0284(5) Uani 1 1 d
C6 C 0.11843(17) 0.62861(16) -0.08698(6) 0.0249(4) Uani 1 1 d
C7 C 0.01464(18) 0.53734(19) -0.07198(6) 0.0286(5) Uani 1 1 d
C8 C -0.03962(19) 0.73208(19) -0.04132(8) 0.0304(5) Uani 1 1 d
C9 C 0.0756(2) 0.6771(2) -0.13854(7) 0.0306(5) Uani 1 1 d
C10 C 0.17661(19) 0.81522(17) 0.03642(6) 0.0249(4) Uani 1 1 d
C11 C 0.22575(19) 0.92873(18) 0.01000(7) 0.0298(5) Uani 1 1 d
C12 C 0.20509(18) 0.94194(17) -0.03839(7) 0.0300(5) Uani 1 1 d
C13 C 0.25078(17) 1.04589(17) -0.06800(6) 0.0272(4) Uani 1 1 d
C14 C 0.3375(2) 1.14615(19) -0.05301(8) 0.0366(5) Uani 1 1 d
C15 C 0.3529(2) 1.2177(2) -0.09223(8) 0.0357(5) Uani 1 1 d
C16 C 0.22252(19) 1.06536(19) -0.11596(7) 0.0328(5) Uani 1 1 d
C17 C 0.2423(2) 0.79594(19) 0.08729(7) 0.0261(5) Uani 1 1 d
C18 C 0.18025(19) 0.8820(2) 0.12358(6) 0.0274(5) Uani 1 1 d
C19 C 0.13542(17) 1.04649(16) 0.23858(6) 0.0253(4) Uani 1 1 d
C20 C 0.01871(19) 0.9866(2) 0.22840(7) 0.0359(5) Uani 1 1 d
C21 C -0.0939(2) 1.0165(2) 0.25332(8) 0.0423(6) Uani 1 1 d
C22 C -0.0853(2) 1.1039(2) 0.29010(8) 0.0444(6) Uani 1 1 d
C23 C 0.0306(2) 1.1618(2) 0.30313(8) 0.0465(6) Uani 1 1 d
C24 C 0.1383(2) 1.1359(2) 0.27687(8) 0.0407(5) Uani 1 1 d
C25 C 0.33315(16) 1.12907(17) 0.16402(6) 0.0253(4) Uani 1 1 d
C26 C 0.42028(18) 1.1045(2) 0.12718(7) 0.0298(5) Uani 1 1 d
C27 C 0.4499(2) 1.1948(2) 0.09290(7) 0.0348(5) Uani 1 1 d
C28 C 0.3931(2) 1.3125(2) 0.09419(8) 0.0385(6) Uani 1 1 d
C29 C 0.30751(19) 1.3413(2) 0.13004(8) 0.0346(5) Uani 1 1 d
C30 C 0.27822(18) 1.25008(19) 0.16446(7) 0.0291(5) Uani 1 1 d
C31 C 0.41514(17) 0.94148(17) 0.25007(6) 0.0276(4) Uani 1 1 d
C32 C 0.3668(2) 0.8237(2) 0.27609(8) 0.0316(5) Uani 1 1 d
C33 C 0.5347(2) 0.9070(3) 0.22159(9) 0.0432(6) Uani 1 1 d
C34 C 0.4556(3) 1.0399(2) 0.28905(9) 0.0462(6) Uani 1 1 d
H2 H 0.1269(14) 0.6339(13) 0.0147(5) 0.015(4) Uiso 1 1 d
H4A H 0.2545(15) 0.4651(15) -0.0243(6) 0.027(5) Uiso 1 1 d
H4B H 0.3953(16) 0.4944(15) -0.0391(6) 0.029(5) Uiso 1 1 d
H5A H 0.3101(15) 0.6208(14) -0.1025(6) 0.024(5) Uiso 1 1 d
H5B H 0.2426(15) 0.4918(15) -0.1094(6) 0.032(5) Uiso 1 1 d
H8A H -0.0608(15) 0.7565(14) -0.0077(6) 0.024(5) Uiso 1 1 d
H8B H -0.0856(16) 0.7867(15) -0.0668(6) 0.031(5) Uiso 1 1 d
H9A H 0.0748(15) 0.6032(15) -0.1617(6) 0.034(5) Uiso 1 1 d
H9B H 0.1355(17) 0.7431(16) -0.1493(6) 0.038(5) Uiso 1 1 d
H9C H -0.0140(18) 0.7133(15) -0.1409(6) 0.039(6) Uiso 1 1 d
H10 H 0.0831(16) 0.8316(14) 0.0412(6) 0.025(5) Uiso 1 1 d
H11 H 0.2661(14) 0.9960(14) 0.0278(5) 0.024(5) Uiso 1 1 d
H14 H 0.3790(16) 1.1587(15) -0.0215(7) 0.035(5) Uiso 1 1 d
H15 H 0.4040(18) 1.2875(17) -0.0976(7) 0.045(6) Uiso 1 1 d
H16 H 0.1708(16) 1.0161(15) -0.1397(6) 0.037(5) Uiso 1 1 d
H17A H 0.2301(14) 0.7109(15) 0.0987(6) 0.023(5) Uiso 1 1 d
H17B H 0.3307(16) 0.8122(14) 0.0859(6) 0.022(5) Uiso 1 1 d
H18A H 0.1800(13) 0.9734(14) 0.1110(5) 0.015(4) Uiso 1 1 d
H18B H 0.0919(16) 0.8551(14) 0.1273(5) 0.023(5) Uiso 1 1 d
H20 H 0.0141(16) 0.9170(16) 0.2061(6) 0.037(6) Uiso 1 1 d
H21 H -0.1667(18) 0.9728(17) 0.2450(7) 0.047(6) Uiso 1 1 d
H22 H -0.1570(19) 1.1186(17) 0.3078(7) 0.056(7) Uiso 1 1 d
H23 H 0.044(2) 1.227(2) 0.3335(8) 0.084(8) Uiso 1 1 d
H24 H 0.222(2) 1.184(2) 0.2859(8) 0.079(8) Uiso 1 1 d
H26 H 0.4631(15) 1.0209(16) 0.1246(6) 0.035(5) Uiso 1 1 d
H27 H 0.5122(16) 1.1746(15) 0.0684(6) 0.036(5) Uiso 1 1 d
H28 H 0.4105(16) 1.3738(15) 0.0718(6) 0.029(5) Uiso 1 1 d
H29 H 0.2716(14) 1.4207(14) 0.1328(5) 0.016(5) Uiso 1 1 d
H30 H 0.2168(15) 1.2708(13) 0.1879(6) 0.015(4) Uiso 1 1 d
H32A H 0.4317(18) 0.7919(15) 0.2996(7) 0.040(6) Uiso 1 1 d
H32B H 0.3437(16) 0.7601(16) 0.2520(7) 0.035(6) Uiso 1 1 d
H32C H 0.2888(17) 0.8444(15) 0.2941(6) 0.033(5) Uiso 1 1 d
H33A H 0.6017(19) 0.8670(17) 0.2438(7) 0.051(6) Uiso 1 1 d
H33B H 0.5747(19) 0.9821(19) 0.2075(7) 0.061(7) Uiso 1 1 d
H33C H 0.5054(19) 0.8444(18) 0.1932(8) 0.063(7) Uiso 1 1 d
H34A H 0.3867(19) 1.0662(18) 0.3092(7) 0.048(7) Uiso 1 1 d
H34B H 0.4779(18) 1.1198(18) 0.2733(7) 0.051(6) Uiso 1 1 d
H34C H 0.539(2) 1.0069(18) 0.3099(8) 0.075(7) Uiso 1 1 d

loop_
_atom_site_aniso_label
_atom_site_aniso_U_11
_atom_site_aniso_U_22
_atom_site_aniso_U_33
_atom_site_aniso_U_23
_atom_site_aniso_U_13
_atom_site_aniso_U_12
Si1 0.0236(3) 0.0306(3) 0.0166(3) -0.0013(2) 0.0011(2) -0.0033(2)
O1 0.0279(8) 0.0449(8) 0.0263(8) -0.0059(6) -0.0006(6) -0.0061(7)
O2 0.0462(9) 0.0375(8) 0.0249(8) -0.0081(6) 0.0078(6) -0.0163(7)
O3 0.0278(8) 0.0389(8) 0.0241(7) -0.0041(6) 0.0036(6) -0.0103(6)
O4 0.0406(8) 0.0307(7) 0.0199(7) 0.0008(6) -0.0043(6) -0.0130(6)
O5 0.0466(9) 0.0398(8) 0.0313(8) 0.0087(7) 0.0015(7) -0.0048(7)
O6 0.0314(7) 0.0328(7) 0.0136(7) -0.0024(6) -0.0003(5) -0.0036(6)
C1 0.0249(11) 0.0294(11) 0.0171(10) 0.0000(8) -0.0003(8) -0.0059(8)
C2 0.0263(11) 0.0290(11) 0.0143(10) -0.0008(8) 0.0021(8) -0.0093(9)
C3 0.0327(12) 0.0296(11) 0.0168(10) 0.0043(8) -0.0002(9) -0.0074(9)
C4 0.0290(12) 0.0317(13) 0.0254(11) -0.0035(9) 0.0022(9) -0.0043(10)
C5 0.0297(12) 0.0362(13) 0.0196(11) -0.0053(10) 0.0037(9) -0.0076(10)
C6 0.0267(11) 0.0324(11) 0.0155(10) -0.0023(8) 0.0017(8) -0.0084(9)
C7 0.0299(11) 0.0427(13) 0.0130(10) -0.0040(9) 0.0005(8) -0.0086(10)
C8 0.0320(12) 0.0370(13) 0.0221(12) -0.0045(10) 0.0008(10) -0.0059(10)
C9 0.0296(13) 0.0437(14) 0.0184(11) -0.0029(10) 0.0006(9) -0.0089(11)
C10 0.0267(11) 0.0301(11) 0.0179(10) -0.0021(8) 0.0012(9) -0.0037(9)
C11 0.0403(13) 0.0262(11) 0.0231(11) -0.0042(9) 0.0022(9) -0.0061(10)
C12 0.0386(12) 0.0306(11) 0.0206(11) -0.0040(9) -0.0005(9) -0.0104(9)
C13 0.0329(11) 0.0294(11) 0.0193(10) -0.0002(9) 0.0008(8) -0.0033(9)
C14 0.0455(14) 0.0371(13) 0.0265(13) 0.0013(10) -0.0052(10) -0.0114(11)
C15 0.0435(14) 0.0307(13) 0.0327(13) -0.0001(10) 0.0013(11) -0.0094(11)
C16 0.0354(12) 0.0367(12) 0.0259(12) 0.0031(10) -0.0021(9) -0.0080(10)
C17 0.0295(13) 0.0296(12) 0.0192(11) -0.0002(9) 0.0025(9) -0.0073(10)
C18 0.0251(12) 0.0390(13) 0.0180(11) -0.0005(9) 0.0007(9) -0.0067(10)
C19 0.0284(11) 0.0270(11) 0.0203(10) 0.0032(8) 0.0001(8) -0.0004(9)
C20 0.0316(12) 0.0501(14) 0.0260(11) -0.0037(11) 0.0003(9) 0.0034(11)
C21 0.0295(13) 0.0665(17) 0.0305(12) 0.0067(12) -0.0030(10) -0.0048(12)
C22 0.0441(15) 0.0509(15) 0.0394(14) 0.0053(12) 0.0146(12) 0.0154(12)
C23 0.0598(17) 0.0377(14) 0.0435(15) -0.0002(11) 0.0166(13) 0.0043(12)
C24 0.0500(15) 0.0386(13) 0.0349(13) -0.0022(10) 0.0151(11) -0.0036(11)
C25 0.0217(10) 0.0338(11) 0.0198(10) -0.0023(9) -0.0039(8) -0.0071(9)
C26 0.0292(12) 0.0377(13) 0.0223(11) 0.0004(10) -0.0015(9) -0.0086(10)
C27 0.0326(13) 0.0487(15) 0.0228(12) 0.0012(10) -0.0004(10) -0.0134(11)
C28 0.0364(13) 0.0502(15) 0.0277(13) 0.0158(11) -0.0101(10) -0.0176(12)
C29 0.0326(13) 0.0340(14) 0.0357(13) 0.0047(11) -0.0133(10) -0.0030(11)
C30 0.0221(11) 0.0419(13) 0.0227(11) 0.0025(10) -0.0058(9) -0.0044(10)
C31 0.0258(11) 0.0364(11) 0.0204(10) 0.0016(9) -0.0011(8) -0.0053(9)
C32 0.0265(13) 0.0426(14) 0.0253(12) 0.0065(11) -0.0011(10) 0.0003(10)
C33 0.0232(12) 0.0674(18) 0.0388(15) 0.0199(14) 0.0010(11) 0.0005(12)
C34 0.0533(17) 0.0465(16) 0.0369(15) 0.0026(12) -0.0159(13) -0.0115(13)

loop_
_atom_type_symbol
_atom_type_description
_atom_type_scat_dispersion_real
_atom_type_scat_dispersion_imag
_atom_type_scat_source
C C 0.0033 0.0016 'International Tables Vol C Tables 4.2.6.8 and 6.1.1.4'
H H 0.0000 0.0000 'International Tables Vol C Tables 4.2.6.8 and 6.1.1.4'
O O 0.0106 0.0060 'International Tables Vol C Tables 4.2.6.8 and 6.1.1.4'
Si Si 0.0817 0.0704 'International Tables Vol C Tables 4.2.6.8 and 6.1.1.4'

loop_
_geom_angle_atom_site_label_1
_geom_angle_atom_site_label_2
_geom_angle_atom_site_label_3
_geom_angle
O6 Si1 C19 109.50(7)
O6 Si1 C25 106.52(7)
C19 Si1 C25 110.59(8)
O6 Si1 C31 104.27(7)
C19 Si1 C31 111.17(8)
C25 Si1 C31 114.41(8)
C7 O3 C8 109.54(14)
C12 O4 C1 120.28(13)
C15 O5 C16 105.20(15)
C18 O6 Si1 124.65(11)
O4 C1 C8 111.89(15)
O4 C1 C2 112.50(14)
C8 C1 C2 109.92(14)
O4 C1 C6 107.80(13)
C8 C1 C6 100.70(14)
C2 C1 C6 113.46(14)
C3 C2 C10 116.14(15)
C3 C2 C1 112.18(14)
C10 C2 C1 110.10(14)
C3 C2 H2 106.4(8)
C10 C2 H2 108.5(8)
C1 C2 H2 102.5(9)
O1 C3 C4 122.83(17)
O1 C3 C2 123.55(16)
C4 C3 C2 113.61(16)
C3 C4 C5 109.00(16)
C3 C4 H4A 109.7(9)
C5 C4 H4A 108.5(10)
C3 C4 H4B 109.3(9)
C5 C4 H4B 113.0(9)
H4A C4 H4B 107.3(13)
C6 C5 C4 113.43(15)
C6 C5 H5A 110.5(10)
C4 C5 H5A 106.7(10)
C6 C5 H5B 108.6(10)
C4 C5 H5B 110.0(10)
H5A C5 H5B 107.5(13)
C7 C6 C5 112.31(16)
C7 C6 C9 106.55(15)
C5 C6 C9 109.58(15)
C7 C6 C1 100.75(13)
C5 C6 C1 115.55(15)
C9 C6 C1 111.52(15)
O2 C7 O3 121.04(17)
O2 C7 C6 128.96(17)
O3 C7 C6 110.00(15)
O3 C8 C1 104.39(15)
O3 C8 H8A 105.9(9)
C1 C8 H8A 111.7(9)
O3 C8 H8B 111.9(9)
C1 C8 H8B 110.7(9)
H8A C8 H8B 111.9(13)
C6 C9 H9A 108.0(9)
C6 C9 H9B 110.6(10)
H9A C9 H9B 110.3(13)
C6 C9 H9C 114.1(10)
H9A C9 H9C 106.2(14)
H9B C9 H9C 107.5(14)
C11 C10 C17 113.45(16)
C11 C10 C2 108.15(15)
C17 C10 C2 115.73(15)
C11 C10 H10 106.1(9)
C17 C10 H10 107.1(9)
C2 C10 H10 105.6(9)
C12 C11 C10 121.20(18)
C12 C11 H11 118.3(9)
C10 C11 H11 120.3(9)
C11 C12 O4 123.46(17)
C11 C12 C13 126.02(17)
O4 C12 C13 110.13(14)
C16 C13 C14 105.43(17)
C16 C13 C12 126.59(17)
C14 C13 C12 127.95(17)
C15 C14 C13 106.89(19)
C15 C14 H14 125.6(10)
C13 C14 H14 127.5(10)
C14 C15 O5 111.17(19)
C14 C15 H15 132.6(12)
O5 C15 H15 116.1(12)
C13 C16 O5 111.29(18)
C13 C16 H16 130.8(10)
O5 C16 H16 117.9(10)
C18 C17 C10 109.36(16)
C18 C17 H17A 106.5(9)
C10 C17 H17A 111.1(9)
C18 C17 H17B 111.4(10)
C10 C17 H17B 109.2(10)
H17A C17 H17B 109.3(13)
O6 C18 C17 110.81(15)
O6 C18 H18A 109.6(8)
C17 C18 H18A 110.0(8)
O6 C18 H18B 108.3(9)
C17 C18 H18B 109.0(9)
H18A C18 H18B 109.1(12)
C20 C19 C24 116.33(18)
C20 C19 Si1 120.30(14)
C24 C19 Si1 123.19(15)
C19 C20 C21 122.3(2)
C19 C20 H20 119.8(11)
C21 C20 H20 117.7(11)
C22 C21 C20 118.8(2)
C22 C21 H21 123.7(12)
C20 C21 H21 117.5(12)
C21 C22 C23 121.0(2)
C21 C22 H22 118.6(13)
C23 C22 H22 120.1(13)
C22 C23 C24 119.4(2)
C22 C23 H23 123.7(12)
C24 C23 H23 116.9(12)
C23 C24 C19 122.1(2)
C23 C24 H24 118.0(12)
C19 C24 H24 119.9(12)
C30 C25 C26 116.67(17)
C30 C25 Si1 122.66(14)
C26 C25 Si1 120.39(14)
C27 C26 C25 121.8(2)
C27 C26 H26 117.0(10)
C25 C26 H26 121.2(10)
C28 C27 C26 119.9(2)
C28 C27 H27 120.8(10)
C26 C27 H27 119.3(10)
C27 C28 C29 120.3(2)
C27 C28 H28 121.7(11)
C29 C28 H28 118.1(11)
C28 C29 C30 119.6(2)
C28 C29 H29 122.0(10)
C30 C29 H29 118.3(10)
C29 C30 C25 121.74(19)
C29 C30 H30 118.1(9)
C25 C30 H30 120.1(9)
C32 C31 C34 108.36(17)
C32 C31 C33 109.37(17)
C34 C31 C33 108.35(19)
C32 C31 Si1 108.58(13)
C34 C31 Si1 112.96(14)
C33 C31 Si1 109.17(13)
C31 C32 H32A 111.1(10)
C31 C32 H32B 109.1(10)
H32A C32 H32B 110.5(14)
C31 C32 H32C 110.1(10)
H32A C32 H32C 107.6(14)
H32B C32 H32C 108.3(14)
C31 C33 H33A 110.3(11)
C31 C33 H33B 111.8(12)
H33A C33 H33B 106.9(16)
C31 C33 H33C 108.3(11)
H33A C33 H33C 110.2(15)
H33B C33 H33C 109.4(16)
C31 C34 H34A 114.2(12)
C31 C34 H34B 110.1(11)
H34A C34 H34B 101.4(16)
C31 C34 H34C 109.4(11)
H34A C34 H34C 112.9(16)
H34B C34 H34C 108.4(16)

loop_
_geom_bond_atom_site_label_1
_geom_bond_atom_site_label_2
_geom_bond_distance
Si1 O6 1.6437(12)
Si1 C19 1.8717(18)
Si1 C25 1.8745(18)
Si1 C31 1.8779(18)
O1 C3 1.2182(19)
O2 C7 1.197(2)
O3 C7 1.365(2)
O3 C8 1.452(2)
O4 C12 1.3799(19)
O4 C1 1.4312(19)
O5 C15 1.368(2)
O5 C16 1.371(2)
O6 C18 1.432(2)
C1 C8 1.531(2)
C1 C2 1.544(2)
C1 C6 1.547(2)
C2 C3 1.519(2)
C2 C10 1.533(2)
C2 H2 0.977(14)
C3 C4 1.502(2)
C4 C5 1.526(2)
C4 H4A 0.969(16)
C4 H4B 0.967(16)
C5 C6 1.519(2)
C5 H5A 0.937(16)
C5 H5B 0.971(16)
C6 C7 1.513(2)
C6 C9 1.540(2)
C8 H8A 0.987(16)
C8 H8B 1.003(17)
C9 H9A 1.004(17)
C9 H9B 0.988(18)
C9 H9C 0.999(18)
C10 C11 1.501(2)
C10 C17 1.526(2)
C10 H10 0.995(15)
C11 C12 1.333(2)
C11 H11 0.946(15)
C12 C13 1.456(2)
C13 C16 1.341(2)
C13 C14 1.433(2)
C14 C15 1.326(3)
C14 H14 0.949(17)
C15 H15 0.923(18)
C16 H16 0.969(17)
C17 C18 1.511(2)
C17 H17A 0.962(16)
C17 H17B 0.931(16)
C18 H18A 1.025(14)
C18 H18B 0.965(15)
C19 C20 1.376(2)
C19 C24 1.407(2)
C20 C21 1.412(3)
C20 H20 0.955(17)
C21 C22 1.363(3)
C21 H21 0.900(18)
C22 C23 1.374(3)
C22 H22 0.92(2)
C23 C24 1.380(3)
C23 H23 1.08(2)
C24 H24 1.02(2)
C25 C30 1.399(2)
C25 C26 1.407(2)
C26 C27 1.381(3)
C26 H26 0.992(16)
C27 C28 1.376(3)
C27 H27 0.975(17)
C28 C29 1.385(3)
C28 H28 0.915(16)
C29 C30 1.389(3)
C29 H29 0.923(14)
C30 H30 0.949(15)
C31 C32 1.529(3)
C31 C34 1.530(3)
C31 C33 1.535(3)
C32 H32A 0.965(19)
C32 H32B 0.962(17)
C32 H32C 0.989(17)
C33 H33A 0.99(2)
C33 H33B 0.98(2)
C33 H33C 1.05(2)
C34 H34A 0.962(19)
C34 H34B 0.981(19)
C34 H34C 1.06(2)
